data_4065935
loop_
_publ_author_name
'Lv, Kui'
'Cui, Dongmei'

_publ_section_title
;
 CCC-Pincer Bis(carbene) Lanthanide Dibromides. Catalysis on
 Highlycis-1,4-Selective Polymerization of Isoprene and Active Species
;
_journal_issue 13
_journal_name_full Organometallics
_journal_page_first 2987
_journal_paper_doi 10.1021/om1002039
_journal_volume 29
_journal_year 2010
_chemical_formula_sum 'C36 H41 Br2 Gd N4 O'
_chemical_formula_weight 862.80
_chemical_name_systematic
; 
 ? 
;
_space_group_IT_number 2
_symmetry_cell_setting monoclinic
_symmetry_space_group_name_Hall '-P 1'
_symmetry_space_group_name_H-M 'P -1'
_atom_sites_solution_hydrogens geom
_atom_sites_solution_primary direct
_atom_sites_solution_secondary difmap
_audit_creation_method SHELXL-97
_cell_angle_alpha 95.7590(10)
_cell_angle_beta 108.8140(10)
_cell_angle_gamma 108.5140(10)
_cell_formula_units_Z 2
_cell_length_a 12.6000(10)
_cell_length_b 13.6174(11)
_cell_length_c 15.9901(12)
_cell_measurement_temperature 273(2)
_cell_volume 2398.9(3)
_computing_structure_refinement 'SHELXL-97 (Sheldrick, 1997)'
_computing_structure_solution 'SHELXS-97 (Sheldrick, 1990)'
_diffrn_ambient_temperature 273(2)
_diffrn_measured_fraction_theta_full 0.977
_diffrn_measured_fraction_theta_max 0.977
_diffrn_radiation_monochromator graphite
_diffrn_radiation_source 'fine-focus sealed tube'
_diffrn_radiation_type MoK\a
_diffrn_radiation_wavelength 0.71073
_diffrn_reflns_av_R_equivalents 0.0233
_diffrn_reflns_av_sigmaI/netI 0.0563
_diffrn_reflns_limit_h_max 15
_diffrn_reflns_limit_h_min -14
_diffrn_reflns_limit_k_max 9
_diffrn_reflns_limit_k_min -16
_diffrn_reflns_limit_l_max 19
_diffrn_reflns_limit_l_min -19
_diffrn_reflns_number 13604
_diffrn_reflns_theta_full 26.05
_diffrn_reflns_theta_max 26.05
_diffrn_reflns_theta_min 1.62
_exptl_absorpt_coefficient_mu 3.072
_exptl_absorpt_correction_T_max 0.7287
_exptl_absorpt_correction_T_min 0.5384
_exptl_absorpt_correction_type multi-scan
_exptl_crystal_colour yellow
_exptl_crystal_density_diffrn 1.194
_exptl_crystal_density_method 'not measured'
_exptl_crystal_description block
_exptl_crystal_F_000 854
_exptl_crystal_size_max 0.23
_exptl_crystal_size_mid 0.17
_exptl_crystal_size_min 0.11
_refine_diff_density_max 3.430
_refine_diff_density_min -1.950
_refine_diff_density_rms 0.266
_refine_ls_extinction_method none
_refine_ls_goodness_of_fit_ref 1.294
_refine_ls_hydrogen_treatment constr
_refine_ls_matrix_type full
_refine_ls_number_parameters 403
_refine_ls_number_reflns 9254
_refine_ls_number_restraints 0
_refine_ls_restrained_S_all 1.294
_refine_ls_R_factor_all 0.0953
_refine_ls_R_factor_gt 0.0776
_refine_ls_shift/su_max 0.145
_refine_ls_shift/su_mean 0.011
_refine_ls_structure_factor_coef Fsqd
_refine_ls_weighting_details 'calc w=1/[\s^2^(Fo^2^)+(0.1412P)^2^+6.9430P] where P=(Fo^2^+2Fc^2^)/3'
_refine_ls_weighting_scheme calc
_refine_ls_wR_factor_gt 0.2592
_refine_ls_wR_factor_ref 0.2731
_reflns_number_gt 7351
_reflns_number_total 9254
_reflns_threshold_expression >2sigma(I)
_cod_data_source_file om1002039_si_001.cif
_cod_data_source_block complex_6
_cod_original_sg_symbol_H-M p-1
_cod_database_code 4065935

loop_
_symmetry_equiv_pos_as_xyz
'x, y, z'
'-x, -y, -z'

loop_
_atom_site_label
_atom_site_type_symbol
_atom_site_fract_x
_atom_site_fract_y
_atom_site_fract_z
_atom_site_U_iso_or_equiv
_atom_site_adp_type
_atom_site_occupancy
_atom_site_symmetry_multiplicity
_atom_site_calc_flag
_atom_site_refinement_flags
C1 C 1.0685(11) 1.2754(10) 0.7922(9) 0.052(3) Uani 1 1 d .
H1 H 1.0855 1.3482 0.8024 0.062 Uiso 1 1 calc R
C2 C 1.0326(10) 1.2168(9) 0.8502(8) 0.047(3) Uani 1 1 d .
H2 H 1.0259 1.2502 0.9009 0.057 Uiso 1 1 calc R
C3 C 1.0064(9) 1.1086(8) 0.8336(7) 0.036(2) Uani 1 1 d .
C4 C 0.9733(9) 1.0508(8) 0.9037(7) 0.039(2) Uani 1 1 d .
H4A H 1.0335 1.0211 0.9301 0.047 Uiso 1 1 calc R
H4B H 0.9763 1.1021 0.9519 0.047 Uiso 1 1 calc R
C5 C 0.7609(10) 0.9617(10) 0.8966(8) 0.049(3) Uani 1 1 d .
H5 H 0.7607 1.0149 0.9378 0.059 Uiso 1 1 calc R
C6 C 0.6703(10) 0.8660(10) 0.8539(8) 0.050(3) Uani 1 1 d .
H6 H 0.5959 0.8403 0.8597 0.060 Uiso 1 1 calc R
C7 C 0.8242(9) 0.8752(8) 0.8085(7) 0.037(2) Uani 1 1 d .
C8 C 0.6483(9) 0.7034(9) 0.7552(7) 0.038(2) Uani 1 1 d .
C9 C 0.5563(10) 0.6736(10) 0.6701(8) 0.049(3) Uani 1 1 d .
C10 C 0.5018(11) 0.5676(12) 0.6322(9) 0.061(3) Uani 1 1 d .
H10 H 0.4409 0.5455 0.5748 0.073 Uiso 1 1 calc R
C11 C 0.5318(11) 0.4904(11) 0.6741(10) 0.061(3) Uani 1 1 d .
C12 C 0.6209(11) 0.5241(9) 0.7584(9) 0.052(3) Uani 1 1 d .
H12 H 0.6409 0.4735 0.7883 0.063 Uiso 1 1 calc R
C13 C 0.6817(10) 0.6284(9) 0.8004(7) 0.043(2) Uani 1 1 d .
C14 C 0.7804(12) 0.6658(11) 0.8941(8) 0.056(3) Uani 1 1 d .
H14A H 0.7873 0.6053 0.9182 0.085 Uiso 1 1 calc R
H14B H 0.7607 0.7092 0.9333 0.085 Uiso 1 1 calc R
H14C H 0.8557 0.7065 0.8904 0.085 Uiso 1 1 calc R
C15 C 0.5181(12) 0.7525(11) 0.6240(9) 0.060(3) Uani 1 1 d .
H15A H 0.4536 0.7165 0.5665 0.090 Uiso 1 1 calc R
H15B H 0.5852 0.8013 0.6147 0.090 Uiso 1 1 calc R
H15C H 0.4908 0.7908 0.6609 0.090 Uiso 1 1 calc R
C16 C 0.4625(15) 0.3731(12) 0.6272(13) 0.092(5) Uani 1 1 d .
H16A H 0.5128 0.3335 0.6483 0.137 Uiso 1 1 calc R
H16B H 0.4398 0.3652 0.5628 0.137 Uiso 1 1 calc R
H16C H 0.3912 0.3469 0.6410 0.137 Uiso 1 1 calc R
C17 C 1.0788(11) 1.2230(10) 0.7182(9) 0.054(3) Uani 1 1 d .
H17 H 1.1041 1.2618 0.6789 0.064 Uiso 1 1 calc R
C18 C 1.0531(9) 1.1158(9) 0.7010(7) 0.040(2) Uani 1 1 d .
C19 C 1.0635(10) 1.0658(9) 0.6186(7) 0.045(3) Uani 1 1 d .
H19A H 0.9841 1.0157 0.5786 0.054 Uiso 1 1 calc R
H19B H 1.0886 1.1206 0.5870 0.054 Uiso 1 1 calc R
C20 C 1.2525(11) 1.0412(12) 0.6159(9) 0.061(3) Uani 1 1 d .
H20 H 1.2808 1.0995 0.5924 0.073 Uiso 1 1 calc R
C21 C 1.3049(12) 0.9681(11) 0.6391(10) 0.064(4) Uani 1 1 d .
H21 H 1.3766 0.9675 0.6349 0.076 Uiso 1 1 calc R
C22 C 1.1339(9) 0.9240(9) 0.6679(7) 0.042(2) Uani 1 1 d .
C23 C 1.2475(12) 0.8033(10) 0.6908(10) 0.058(3) Uani 1 1 d .
C24 C 1.1853(13) 0.7096(12) 0.6262(12) 0.071(4) Uani 1 1 d .
C25 C 1.2075(17) 0.6187(13) 0.6475(17) 0.094(6) Uani 1 1 d .
H25 H 1.1689 0.5556 0.6034 0.113 Uiso 1 1 calc R
C26 C 1.2827(17) 0.6202(14) 0.7294(19) 0.099(7) Uani 1 1 d .
C27 C 1.3393(14) 0.7167(14) 0.7957(16) 0.095(7) Uani 1 1 d .
H27 H 1.3875 0.7174 0.8539 0.114 Uiso 1 1 calc R
C28 C 1.3261(11) 0.8080(11) 0.7777(12) 0.065(4) Uani 1 1 d .
C29 C 1.3935(12) 0.9106(13) 0.8467(12) 0.075(4) Uani 1 1 d .
H29A H 1.4447 0.8994 0.9011 0.112 Uiso 1 1 calc R
H29B H 1.3372 0.9368 0.8602 0.112 Uiso 1 1 calc R
H29C H 1.4418 0.9614 0.8234 0.112 Uiso 1 1 calc R
C30 C 1.0974(18) 0.7036(15) 0.5361(13) 0.097(6) Uani 1 1 d .
H30A H 1.0234 0.7025 0.5416 0.146 Uiso 1 1 calc R
H30B H 1.0819 0.6400 0.4947 0.146 Uiso 1 1 calc R
H30C H 1.1300 0.7645 0.5137 0.146 Uiso 1 1 calc R
C31 C 1.303(2) 0.5224(15) 0.757(2) 0.140(11) Uani 1 1 d .
H31A H 1.2839 0.4704 0.7037 0.210 Uiso 1 1 calc R
H31B H 1.2518 0.4931 0.7887 0.210 Uiso 1 1 calc R
H31C H 1.3859 0.5416 0.7957 0.210 Uiso 1 1 calc R
C32 C 0.9705(14) 0.5943(11) 0.7421(11) 0.067(4) Uani 1 1 d .
H32A H 0.9499 0.5884 0.7953 0.081 Uiso 1 1 calc R
H32B H 1.0574 0.6291 0.7616 0.081 Uiso 1 1 calc R
C33 C 0.9277(14) 0.4873(11) 0.6820(12) 0.076(4) Uani 1 1 d .
H33A H 0.9767 0.4861 0.6462 0.091 Uiso 1 1 calc R
H33B H 0.9277 0.4327 0.7166 0.091 Uiso 1 1 calc R
C34 C 0.8010(13) 0.4738(11) 0.6232(12) 0.077(4) Uani 1 1 d .
H34A H 0.7452 0.4455 0.6525 0.092 Uiso 1 1 calc R
H34B H 0.7746 0.4258 0.5651 0.092 Uiso 1 1 calc R
C35 C 0.8071(13) 0.5802(10) 0.6112(10) 0.067(4) Uani 1 1 d .
H35A H 0.8175 0.5909 0.5549 0.080 Uiso 1 1 calc R
H35B H 0.7334 0.5896 0.6097 0.080 Uiso 1 1 calc R
C36 C 1.0167(9) 1.0526(8) 0.7599(7) 0.038(2) Uani 1 1 d .
Gd1 Gd 0.96504(4) 0.85211(4) 0.72894(3) 0.0342(2) Uani 1 1 d .
Br1 Br 1.11443(14) 0.83735(14) 0.89331(10) 0.0712(4) Uani 1 1 d .
Br2 Br 0.79613(15) 0.81331(15) 0.55825(10) 0.0804(5) Uani 1 1 d .
N1 N 0.8531(7) 0.9648(7) 0.8675(5) 0.0362(18) Uani 1 1 d .
N2 N 0.7112(7) 0.8153(7) 0.8005(6) 0.0388(19) Uani 1 1 d .
N3 N 1.1490(8) 1.0093(8) 0.6352(6) 0.044(2) Uani 1 1 d .
N4 N 1.2304(8) 0.8964(8) 0.6697(7) 0.048(2) Uani 1 1 d .
O1 O 0.9089(7) 0.6543(6) 0.6872(6) 0.0522(19) Uani 1 1 d .

loop_
_atom_site_aniso_label
_atom_site_aniso_U_11
_atom_site_aniso_U_22
_atom_site_aniso_U_33
_atom_site_aniso_U_23
_atom_site_aniso_U_13
_atom_site_aniso_U_12
C1 0.065(7) 0.040(6) 0.060(7) 0.017(6) 0.032(6) 0.019(6)
C2 0.048(6) 0.044(6) 0.048(6) 0.006(5) 0.017(5) 0.018(5)
C3 0.036(5) 0.042(6) 0.031(5) 0.004(4) 0.011(4) 0.017(4)
C4 0.038(5) 0.042(6) 0.030(5) -0.001(4) 0.014(4) 0.005(4)
C5 0.045(6) 0.056(7) 0.052(7) 0.001(5) 0.029(5) 0.018(5)
C6 0.045(6) 0.058(7) 0.058(7) 0.010(6) 0.030(6) 0.023(6)
C7 0.031(5) 0.044(6) 0.030(5) 0.008(4) 0.009(4) 0.010(4)
C8 0.029(5) 0.044(6) 0.037(5) 0.004(5) 0.014(4) 0.007(4)
C9 0.034(5) 0.058(7) 0.045(6) 0.002(6) 0.011(5) 0.012(5)
C10 0.043(6) 0.071(9) 0.049(7) -0.007(7) 0.011(6) 0.009(6)
C11 0.047(7) 0.051(7) 0.073(9) -0.004(7) 0.020(7) 0.010(6)
C12 0.056(7) 0.042(6) 0.061(8) 0.008(6) 0.025(6) 0.018(6)
C13 0.039(5) 0.053(7) 0.036(6) 0.009(5) 0.012(5) 0.017(5)
C14 0.069(8) 0.065(8) 0.040(6) 0.015(6) 0.016(6) 0.033(7)
C15 0.050(7) 0.069(9) 0.054(8) 0.013(7) 0.015(6) 0.018(6)
C16 0.073(10) 0.057(9) 0.120(15) -0.016(9) 0.027(10) 0.012(8)
C17 0.061(7) 0.050(7) 0.059(8) 0.028(6) 0.030(6) 0.020(6)
C18 0.041(5) 0.046(6) 0.035(5) 0.011(5) 0.015(5) 0.018(5)
C19 0.046(6) 0.052(7) 0.043(6) 0.020(5) 0.023(5) 0.015(5)
C20 0.050(7) 0.074(9) 0.067(8) 0.025(7) 0.035(7) 0.019(6)
C21 0.059(8) 0.065(9) 0.083(10) 0.022(7) 0.047(7) 0.020(7)
C22 0.037(5) 0.047(6) 0.039(6) -0.002(5) 0.016(5) 0.012(5)
C23 0.059(7) 0.052(7) 0.086(10) 0.015(7) 0.051(8) 0.025(6)
C24 0.064(8) 0.054(8) 0.095(12) -0.002(8) 0.050(9) 0.008(7)
C25 0.083(12) 0.052(9) 0.17(2) 0.002(11) 0.086(14) 0.020(8)
C26 0.067(10) 0.063(11) 0.21(2) 0.052(13) 0.084(14) 0.035(9)
C27 0.054(8) 0.073(11) 0.19(2) 0.071(13) 0.064(11) 0.035(8)
C28 0.036(6) 0.063(8) 0.112(12) 0.027(8) 0.037(7) 0.027(6)
C29 0.048(7) 0.073(10) 0.096(12) 0.022(9) 0.017(8) 0.022(7)
C30 0.117(15) 0.082(12) 0.096(14) -0.005(10) 0.064(13) 0.026(11)
C31 0.134(18) 0.067(12) 0.30(3) 0.089(17) 0.15(2) 0.052(12)
C32 0.071(9) 0.054(8) 0.079(10) 0.019(7) 0.027(8) 0.027(7)
C33 0.077(10) 0.044(8) 0.105(13) 0.012(8) 0.036(9) 0.020(7)
C34 0.069(9) 0.047(8) 0.102(12) -0.013(8) 0.032(9) 0.013(7)
C35 0.061(8) 0.045(7) 0.069(9) -0.011(6) 0.006(7) 0.015(6)
C36 0.039(5) 0.036(5) 0.043(6) 0.009(4) 0.017(5) 0.016(4)
Gd1 0.0364(3) 0.0365(3) 0.0306(3) 0.0038(2) 0.0166(2) 0.0116(2)
Br1 0.0735(9) 0.0847(11) 0.0510(8) 0.0028(7) 0.0149(7) 0.0361(8)
Br2 0.0735(9) 0.0889(12) 0.0554(8) 0.0210(8) 0.0109(7) 0.0125(8)
N1 0.037(4) 0.040(5) 0.032(4) 0.004(4) 0.015(4) 0.013(4)
N2 0.036(4) 0.046(5) 0.035(4) 0.005(4) 0.016(4) 0.014(4)
N3 0.048(5) 0.054(6) 0.038(5) 0.015(4) 0.024(4) 0.020(4)
N4 0.039(5) 0.053(6) 0.055(6) 0.009(5) 0.028(4) 0.013(4)
O1 0.056(5) 0.042(4) 0.053(5) 0.005(4) 0.016(4) 0.018(4)

loop_
_atom_type_symbol
_atom_type_description
_atom_type_scat_dispersion_real
_atom_type_scat_dispersion_imag
_atom_type_scat_source
C C 0.0033 0.0016 'International Tables Vol C Tables 4.2.6.8 and 6.1.1.4'
H H 0.0000 0.0000 'International Tables Vol C Tables 4.2.6.8 and 6.1.1.4'
N N 0.0061 0.0033 'International Tables Vol C Tables 4.2.6.8 and 6.1.1.4'
O O 0.0106 0.0060 'International Tables Vol C Tables 4.2.6.8 and 6.1.1.4'
Br Br -0.2901 2.4595 'International Tables Vol C Tables 4.2.6.8 and 6.1.1.4'
Gd Gd -0.1653 3.9035 'International Tables Vol C Tables 4.2.6.8 and 6.1.1.4'

loop_
_geom_angle_atom_site_label_1
_geom_angle_atom_site_label_2
_geom_angle_atom_site_label_3
_geom_angle
C17 C1 C2 118.1(11)
C3 C2 C1 120.3(11)
C2 C3 C36 123.4(10)
C2 C3 C4 116.8(9)
C36 C3 C4 119.6(9)
N1 C4 C3 114.4(8)
C6 C5 N1 106.8(10)
C5 C6 N2 105.6(9)
N1 C7 N2 104.4(8)
N1 C7 Gd1 121.5(7)
N2 C7 Gd1 133.8(7)
C13 C8 C9 122.0(10)
C13 C8 N2 118.3(9)
C9 C8 N2 119.7(10)
C10 C9 C8 116.3(12)
C10 C9 C15 121.7(11)
C8 C9 C15 122.0(11)
C9 C10 C11 123.8(12)
C12 C11 C10 117.4(12)
C12 C11 C16 122.7(14)
C10 C11 C16 119.8(14)
C13 C12 C11 122.6(12)
C12 C13 C8 117.9(10)
C12 C13 C14 122.6(11)
C8 C13 C14 119.5(10)
C18 C17 C1 122.2(11)
C17 C18 C36 121.4(10)
C17 C18 C19 118.4(10)
C36 C18 C19 120.2(10)
N3 C19 C18 115.3(9)
C21 C20 N3 105.2(11)
C20 C21 N4 106.5(11)
N3 C22 N4 105.1(9)
N3 C22 Gd1 122.2(7)
N4 C22 Gd1 132.4(8)
C28 C23 C24 121.6(14)
C28 C23 N4 119.3(12)
C24 C23 N4 119.1(14)
C25 C24 C23 118.1(18)
C25 C24 C30 120.4(16)
C23 C24 C30 121.6(15)
C24 C25 C26 122.0(17)
C27 C26 C25 118.0(16)
C27 C26 C31 118(2)
C25 C26 C31 124(2)
C26 C27 C28 122(2)
C23 C28 C27 117.5(16)
C23 C28 C29 120.8(12)
C27 C28 C29 121.6(17)
O1 C32 C33 105.7(12)
C34 C33 C32 101.5(12)
C33 C34 C35 105.5(12)
O1 C35 C34 106.8(12)
C18 C36 C3 114.6(9)
C18 C36 Gd1 122.4(7)
C3 C36 Gd1 122.9(7)
O1 Gd1 C36 176.1(3)
O1 Gd1 C7 104.5(3)
C36 Gd1 C7 77.2(3)
O1 Gd1 C22 102.6(3)
C36 Gd1 C22 75.8(3)
C7 Gd1 C22 152.9(4)
O1 Gd1 Br2 82.00(19)
C36 Gd1 Br2 94.4(2)
C7 Gd1 Br2 93.9(2)
C22 Gd1 Br2 89.5(2)
O1 Gd1 Br1 84.05(19)
C36 Gd1 Br1 99.6(2)
C7 Gd1 Br1 87.5(2)
C22 Gd1 Br1 95.6(2)
Br2 Gd1 Br1 165.89(6)
C7 N1 C5 111.3(9)
C7 N1 C4 123.9(8)
C5 N1 C4 124.5(9)
C7 N2 C6 111.9(9)
C7 N2 C8 124.9(8)
C6 N2 C8 122.2(9)
C22 N3 C20 112.9(10)
C22 N3 C19 124.0(9)
C20 N3 C19 123.1(10)
C21 N4 C22 110.3(10)
C21 N4 C23 123.0(10)
C22 N4 C23 126.3(9)
C35 O1 C32 108.4(10)
C35 O1 Gd1 126.8(7)
C32 O1 Gd1 124.6(7)

loop_
_geom_bond_atom_site_label_1
_geom_bond_atom_site_label_2
_geom_bond_distance
C1 C17 1.383(17)
C1 C2 1.376(16)
C2 C3 1.381(15)
C3 C36 1.404(14)
C3 C4 1.523(14)
C4 N1 1.474(13)
C5 C6 1.358(17)
C5 N1 1.375(13)
C6 N2 1.365(13)
C7 N1 1.333(13)
C7 N2 1.353(13)
C7 Gd1 2.569(10)
C8 C13 1.401(15)
C8 C9 1.390(15)
C8 N2 1.455(14)
C9 C10 1.360(18)
C9 C15 1.479(18)
C10 C11 1.39(2)
C11 C12 1.364(18)
C11 C16 1.526(19)
C12 C13 1.357(16)
C13 C14 1.515(16)
C17 C18 1.369(16)
C18 C36 1.424(14)
C18 C19 1.484(15)
C19 N3 1.485(14)
C20 C21 1.377(19)
C20 N3 1.382(14)
C21 N4 1.373(15)
C22 N3 1.306(14)
C22 N4 1.374(13)
C22 Gd1 2.579(10)
C23 C28 1.40(2)
C23 C24 1.374(19)
C23 N4 1.407(16)
C24 C25 1.40(2)
C24 C30 1.48(3)
C25 C26 1.34(3)
C26 C27 1.41(3)
C26 C31 1.51(2)
C27 C28 1.352(19)
C28 C29 1.49(2)
C32 O1 1.466(15)
C32 C33 1.49(2)
C33 C34 1.51(2)
C34 C35 1.46(2)
C35 O1 1.437(15)
C36 Gd1 2.552(10)
Gd1 O1 2.515(8)
Gd1 Br2 2.7400(16)
Gd1 Br1 2.7653(15)
